data_7154789
loop_
_publ_author_name
'Corr, Michael J.'
'Cormanich, Rodrigo A.'
'von Hahmann, Cortney N.'
'B\"uhl, Michael'
'Cordes, David B.'
'Slawin, Alexandra M. Z.'
'O'Hagan, David'

_publ_section_title
;
 Fluorine in fragrances: exploring the difluoromethylene (CF2) group as a
 conformational constraint in macrocyclic musk lactones.
;
_journal_issue 1
_journal_name_full 'Organic &amp; biomolecular chemistry'
_journal_page_first 211
_journal_page_last 219
_journal_paper_doi 10.1039/c5ob02023a
_journal_volume 14
_journal_year 2016
_chemical_absolute_configuration syn
_chemical_formula_moiety 'C14 H24 F2 O2'
_chemical_formula_sum 'C14 H24 F2 O2'
_chemical_formula_weight 262.34
_space_group_IT_number 19
_symmetry_cell_setting orthorhombic
_symmetry_Int_Tables_number 19
_symmetry_space_group_name_Hall 'P 2ac 2ab'
_symmetry_space_group_name_H-M 'P 21 21 21'
_atom_sites_solution_hydrogens geom
_atom_sites_solution_primary direct
_atom_sites_solution_secondary difmap
_audit_update_record
;
2015-09-28 deposited with the CCDC.
2015-11-04 downloaded from the CCDC.
;
_cell_angle_alpha 90.0000
_cell_angle_beta 90.0000
_cell_angle_gamma 90.0000
_cell_formula_units_Z 4
_cell_length_a 5.3073(14)
_cell_length_b 10.169(3)
_cell_length_c 26.061(7)
_cell_measurement_reflns_used 2855
_cell_measurement_temperature 93
_cell_measurement_theta_max 25.35
_cell_measurement_theta_min 2.54
_cell_volume 1406.5(7)
_computing_cell_refinement 'CrystalClear-SM Expert 2.1 b29'
_computing_data_collection 'CrystalClear-SM Expert 2.1 b29 (Rigaku, 2013)'
_computing_data_reduction 'CrystalClear-SM Expert 2.1 b29'
_computing_molecular_graphics 'CrystalStructure 4.1'
_computing_publication_material 'CrystalStructure 4.1 (Rigaku, 2013)'
_computing_structure_refinement 'SHELXL-2013 (Sheldrick, 2013)'
_computing_structure_solution 'SIR2011 (Burla, et al., 2012)'
_diffrn_ambient_temperature 93
_diffrn_detector_area_resol_mean 5.811
_diffrn_measured_fraction_theta_full 0.995
_diffrn_measured_fraction_theta_max 0.995
_diffrn_measurement_device_type 'Rigaku XtaLAB P100'
_diffrn_measurement_method \w
_diffrn_radiation_type 'Mo K\a'
_diffrn_radiation_wavelength 0.71075
_diffrn_reflns_av_R_equivalents 0.0769
_diffrn_reflns_laue_measured_fraction_full 0.995
_diffrn_reflns_laue_measured_fraction_max 0.995
_diffrn_reflns_limit_h_max 6
_diffrn_reflns_limit_h_min -6
_diffrn_reflns_limit_k_max 12
_diffrn_reflns_limit_k_min -12
_diffrn_reflns_limit_l_max 31
_diffrn_reflns_limit_l_min -30
_diffrn_reflns_number 18749
_diffrn_reflns_point_group_measured_fraction_full 0.996
_diffrn_reflns_point_group_measured_fraction_max 0.996
_diffrn_reflns_theta_full 25.242
_diffrn_reflns_theta_max 25.381
_diffrn_reflns_theta_min 2.150
_diffrn_standards_number 0
_exptl_absorpt_coefficient_mu 0.098
_exptl_absorpt_correction_T_max 0.997
_exptl_absorpt_correction_T_min 0.631
_exptl_absorpt_correction_type multi-scan
_exptl_absorpt_process_details 'REQAB (Rigaku, 1998)'
_exptl_crystal_colour colorless
_exptl_crystal_density_diffrn 1.239
_exptl_crystal_density_method 'not measured'
_exptl_crystal_description prism
_exptl_crystal_F_000 568.00
_exptl_crystal_size_max 0.150
_exptl_crystal_size_mid 0.050
_exptl_crystal_size_min 0.030
_refine_diff_density_max 0.18
_refine_diff_density_min -0.14
_refine_ls_abs_structure_details
;
 Flack x determined using 903 quotients [(I+)-(I-)]/[(I+)+(I-)]
 (Parsons, Flack and Wagner, Acta Cryst. B69 (2013) 249-259).
;
_refine_ls_abs_structure_Flack 0.2(5)
_refine_ls_extinction_method none
_refine_ls_goodness_of_fit_ref 1.026
_refine_ls_hydrogen_treatment constr
_refine_ls_number_parameters 164
_refine_ls_number_reflns 2577
_refine_ls_number_restraints 0
_refine_ls_R_factor_gt 0.0351
_refine_ls_shift/su_max 0.000
_refine_ls_structure_factor_coef Fsqd
_refine_ls_weighting_details 'w = 1/[\s^2^(Fo^2^)+(0.0403P)^2^+0.3260P] where P=(Fo^2^+2Fc^2^)/3'
_refine_ls_weighting_scheme calc
_refine_ls_wR_factor_ref 0.0843
_reflns_number_gt 2344
_reflns_number_total 2577
_reflns_threshold_expression F^2^>2.0\s(F^2^)
_cod_data_source_file c5ob02023a3.cif
_cod_data_source_block 4
_cod_depositor_comments 'Adding full bibliography for 7154788--7154790.cif.'
_cod_original_cell_volume 1406.6(7)
_cod_database_code 7154789

loop_
_symmetry_equiv_pos_site_id
_symmetry_equiv_pos_as_xyz
1 +X,+Y,+Z
2 1/2+X,1/2-Y,-Z
3 -X,1/2+Y,1/2-Z
4 1/2-X,-Y,1/2+Z

loop_
_atom_site_label
_atom_site_type_symbol
_atom_site_fract_x
_atom_site_fract_y
_atom_site_fract_z
_atom_site_U_iso_or_equiv
_atom_site_adp_type
_atom_site_occupancy
_atom_site_site_symmetry_multiplicity
_atom_site_site_symmetry_order
_atom_site_calc_flag
_atom_site_refinement_flags
F1 F 0.6502(3) 0.39466(13) -0.01349(5) 0.0299(4) Uani 1 4 0 d .
F2 F 0.2956(3) 0.47471(14) 0.01647(5) 0.0282(3) Uani 1 4 0 d .
O1 O 0.8238(3) 0.73090(15) 0.19419(6) 0.0229(4) Uani 1 4 0 d .
O2 O 0.6131(3) 0.65360(16) 0.26269(6) 0.0266(4) Uani 1 4 0 d .
C2 C 0.7963(5) 0.6505(2) 0.23533(8) 0.0195(5) Uani 1 4 0 d .
C3 C 1.0168(5) 0.5584(2) 0.24100(9) 0.0227(5) Uani 1 4 0 d .
C4 C 1.0445(5) 0.4644(2) 0.19508(9) 0.0212(5) Uani 1 4 0 d .
C5 C 0.8151(5) 0.3756(2) 0.18811(8) 0.0214(5) Uani 1 4 0 d .
C6 C 0.8452(5) 0.2729(2) 0.14540(9) 0.0251(5) Uani 1 4 0 d .
C7 C 0.8306(5) 0.3309(2) 0.09083(9) 0.0246(5) Uani 1 4 0 d .
C8 C 0.5614(5) 0.3638(2) 0.07443(9) 0.0216(5) Uani 1 4 0 d .
C9 C 0.5476(5) 0.4567(2) 0.02908(9) 0.0223(5) Uani 1 4 0 d .
C10 C 0.6712(5) 0.5903(2) 0.03419(8) 0.0220(5) Uani 1 4 0 d .
C11 C 0.5768(5) 0.6712(2) 0.07988(9) 0.0225(5) Uani 1 4 0 d .
C12 C 0.7423(5) 0.7926(2) 0.08848(9) 0.0216(5) Uani 1 4 0 d .
C13 C 0.6587(5) 0.8859(2) 0.13197(8) 0.0214(5) Uani 1 4 0 d .
C14 C 0.6075(5) 0.8142(2) 0.18216(9) 0.0215(5) Uani 1 4 0 d .
C15 C 0.4231(5) 0.9649(2) 0.11763(10) 0.0259(5) Uani 1 4 0 d .
H3A H 0.99534 0.50606 0.27273 0.0273 Uiso 1 4 0 calc R
H3B H 1.17319 0.61066 0.24458 0.0273 Uiso 1 4 0 calc R
H4A H 1.06978 0.51673 0.16345 0.0254 Uiso 1 4 0 calc R
H4B H 1.19592 0.4091 0.20014 0.0254 Uiso 1 4 0 calc R
H5A H 0.6667 0.43109 0.1803 0.0257 Uiso 1 4 0 calc R
H5B H 0.78141 0.32951 0.22085 0.0257 Uiso 1 4 0 calc R
H6A H 0.71175 0.2056 0.14925 0.0301 Uiso 1 4 0 calc R
H6B H 1.00977 0.22835 0.14964 0.0301 Uiso 1 4 0 calc R
H7A H 0.9341 0.41182 0.08937 0.0295 Uiso 1 4 0 calc R
H7B H 0.90306 0.26698 0.06626 0.0295 Uiso 1 4 0 calc R
H8A H 0.47303 0.28118 0.0655 0.0259 Uiso 1 4 0 calc R
H8B H 0.47179 0.40394 0.10383 0.0259 Uiso 1 4 0 calc R
H10A H 0.64098 0.6408 0.0023 0.0264 Uiso 1 4 0 calc R
H10B H 0.85545 0.57786 0.03765 0.0264 Uiso 1 4 0 calc R
H11A H 0.57821 0.61592 0.11115 0.0270 Uiso 1 4 0 calc R
H11B H 0.40096 0.69928 0.07349 0.0270 Uiso 1 4 0 calc R
H12A H 0.74808 0.84337 0.0561 0.0259 Uiso 1 4 0 calc R
H12B H 0.91592 0.76251 0.09591 0.0259 Uiso 1 4 0 calc R
H13 H 0.79868 0.94984 0.13817 0.0257 Uiso 1 4 0 calc R
H14A H 0.58023 0.87863 0.21009 0.0258 Uiso 1 4 0 calc R
H14B H 0.45387 0.75965 0.17886 0.0258 Uiso 1 4 0 calc R
H15A H 0.37663 1.02256 0.14623 0.0310 Uiso 1 4 0 calc R
H15B H 0.28388 0.90436 0.11036 0.0310 Uiso 1 4 0 calc R
H15C H 0.458 1.01821 0.08712 0.0310 Uiso 1 4 0 calc R

loop_
_atom_site_aniso_label
_atom_site_aniso_U_11
_atom_site_aniso_U_22
_atom_site_aniso_U_33
_atom_site_aniso_U_12
_atom_site_aniso_U_13
_atom_site_aniso_U_23
F1 0.0375(9) 0.0322(7) 0.0200(7) -0.0046(7) 0.0035(6) -0.0078(6)
F2 0.0243(8) 0.0341(8) 0.0261(7) -0.0033(6) -0.0050(6) 0.0030(6)
O1 0.0237(9) 0.0257(8) 0.0194(8) 0.0032(7) 0.0007(7) 0.0034(6)
O2 0.0262(10) 0.0312(9) 0.0223(8) 0.0018(7) 0.0031(7) 0.0023(7)
C2 0.0240(13) 0.0185(10) 0.0159(10) -0.0034(9) -0.0037(10) -0.0030(8)
C3 0.0233(13) 0.0251(11) 0.0198(11) -0.0007(9) -0.0038(10) -0.0009(9)
C4 0.0221(13) 0.0207(11) 0.0208(11) 0.0025(9) -0.0010(10) 0.0017(9)
C5 0.0245(13) 0.0208(10) 0.0190(11) -0.0003(10) 0.0003(10) 0.0038(9)
C6 0.0283(14) 0.0216(11) 0.0254(12) 0.0016(10) -0.0033(11) -0.0006(9)
C7 0.0267(13) 0.0267(11) 0.0205(11) 0.0027(11) 0.0007(10) -0.0034(9)
C8 0.0235(13) 0.0198(10) 0.0214(11) -0.0021(10) 0.0006(10) -0.0021(9)
C9 0.0221(13) 0.0263(12) 0.0184(11) 0.0013(10) 0.0004(9) -0.0036(9)
C10 0.0230(13) 0.0260(11) 0.0169(10) -0.0021(10) 0.0020(10) 0.0012(9)
C11 0.0233(13) 0.0223(11) 0.0219(11) -0.0001(10) 0.0024(10) -0.0007(9)
C12 0.0236(14) 0.0223(11) 0.0190(11) -0.0032(9) 0.0015(10) 0.0024(9)
C13 0.0211(13) 0.0201(10) 0.0231(12) -0.0027(10) -0.0024(10) -0.0003(9)
C14 0.0194(13) 0.0233(11) 0.0218(11) 0.0037(10) -0.0017(9) -0.0013(9)
C15 0.0291(14) 0.0217(11) 0.0267(12) 0.0015(10) -0.0037(11) -0.0018(10)

loop_
_atom_type_symbol
_atom_type_description
_atom_type_scat_dispersion_real
_atom_type_scat_dispersion_imag
_atom_type_scat_source
C C 0.0033 0.0016
;
International Tables for Crystallography
(1992, Vol. C, Tables 4.2.6.8 and 6.1.1.4)
;
H H 0.0000 0.0000
;
International Tables for Crystallography
(1992, Vol. C, Table 6.1.1.4)
;
F F 0.0171 0.0103
;
International Tables for Crystallography
(1992, Vol. C, Tables 4.2.6.8 and 6.1.1.4)
;
O O 0.0106 0.0060
;
International Tables for Crystallography
(1992, Vol. C, Tables 4.2.6.8 and 6.1.1.4)
;

loop_
_geom_angle_atom_site_label_1
_geom_angle_atom_site_label_2
_geom_angle_atom_site_label_3
_geom_angle
_geom_angle_publ_flag
C2 O1 C14 115.76(18) yes
O1 C2 O2 122.6(2) yes
O1 C2 C3 111.63(19) yes
O2 C2 C3 125.8(2) yes
C2 C3 C4 112.59(19) yes
C3 C4 C5 112.58(19) yes
C4 C5 C6 113.9(2) yes
C5 C6 C7 113.79(19) yes
C6 C7 C8 112.9(2) yes
C7 C8 C9 113.6(2) yes
F1 C9 F2 104.38(18) yes
F1 C9 C8 108.71(18) yes
F1 C9 C10 107.97(19) yes
F2 C9 C8 108.24(19) yes
F2 C9 C10 108.66(19) yes
C8 C9 C10 118.0(2) yes
C9 C10 C11 114.1(2) yes
C10 C11 C12 111.0(2) yes
C11 C12 C13 116.0(2) yes
C12 C13 C14 112.80(19) yes
C12 C13 C15 112.19(19) yes
C14 C13 C15 108.3(2) yes
O1 C14 C13 108.78(19) yes
C2 C3 H3A 109.079 no
C2 C3 H3B 109.078 no
C4 C3 H3A 109.073 no
C4 C3 H3B 109.068 no
H3A C3 H3B 107.840 no
C3 C4 H4A 109.080 no
C3 C4 H4B 109.084 no
C5 C4 H4A 109.079 no
C5 C4 H4B 109.085 no
H4A C4 H4B 107.825 no
C4 C5 H5A 108.765 no
C4 C5 H5B 108.767 no
C6 C5 H5A 108.760 no
C6 C5 H5B 108.760 no
H5A C5 H5B 107.660 no
C5 C6 H6A 108.810 no
C5 C6 H6B 108.802 no
C7 C6 H6A 108.789 no
C7 C6 H6B 108.804 no
H6A C6 H6B 107.677 no
C6 C7 H7A 109.007 no
C6 C7 H7B 109.021 no
C8 C7 H7A 109.016 no
C8 C7 H7B 109.009 no
H7A C7 H7B 107.791 no
C7 C8 H8A 108.851 no
C7 C8 H8B 108.850 no
C9 C8 H8A 108.853 no
C9 C8 H8B 108.851 no
H8A C8 H8B 107.705 no
C9 C10 H10A 108.731 no
C9 C10 H10B 108.732 no
C11 C10 H10A 108.728 no
C11 C10 H10B 108.730 no
H10A C10 H10B 107.635 no
C10 C11 H11A 109.426 no
C10 C11 H11B 109.432 no
C12 C11 H11A 109.433 no
C12 C11 H11B 109.434 no
H11A C11 H11B 108.030 no
C11 C12 H12A 108.283 no
C11 C12 H12B 108.286 no
C13 C12 H12A 108.282 no
C13 C12 H12B 108.278 no
H12A C12 H12B 107.394 no
C12 C13 H13 107.764 no
C14 C13 H13 107.773 no
C15 C13 H13 107.768 no
O1 C14 H14A 109.935 no
O1 C14 H14B 109.926 no
C13 C14 H14A 109.929 no
C13 C14 H14B 109.942 no
H14A C14 H14B 108.318 no
C13 C15 H15A 109.471 no
C13 C15 H15B 109.477 no
C13 C15 H15C 109.468 no
H15A C15 H15B 109.473 no
H15A C15 H15C 109.474 no
H15B C15 H15C 109.464 no

loop_
_geom_bond_atom_site_label_1
_geom_bond_atom_site_label_2
_geom_bond_distance
_geom_bond_publ_flag
F1 C9 1.388(3) yes
F2 C9 1.389(3) yes
O1 C2 1.356(3) yes
O1 C14 1.461(3) yes
O2 C2 1.206(3) yes
C2 C3 1.507(3) yes
C3 C4 1.538(3) yes
C4 C5 1.527(3) yes
C5 C6 1.535(3) yes
C6 C7 1.542(3) yes
C7 C8 1.528(4) yes
C8 C9 1.515(3) yes
C9 C10 1.514(3) yes
C10 C11 1.532(3) yes
C11 C12 1.531(3) yes
C12 C13 1.544(3) yes
C13 C14 1.522(3) yes
C13 C15 1.533(4) yes
C3 H3A 0.990 no
C3 H3B 0.990 no
C4 H4A 0.990 no
C4 H4B 0.990 no
C5 H5A 0.990 no
C5 H5B 0.990 no
C6 H6A 0.990 no
C6 H6B 0.990 no
C7 H7A 0.990 no
C7 H7B 0.990 no
C8 H8A 0.990 no
C8 H8B 0.990 no
C10 H10A 0.990 no
C10 H10B 0.990 no
C11 H11A 0.990 no
C11 H11B 0.990 no
C12 H12A 0.990 no
C12 H12B 0.990 no
C13 H13 1.000 no
C14 H14A 0.990 no
C14 H14B 0.990 no
C15 H15A 0.980 no
C15 H15B 0.980 no
C15 H15C 0.980 no

loop_
_geom_contact_atom_site_label_1
_geom_contact_atom_site_label_2
_geom_contact_distance
_geom_contact_publ_flag
_geom_contact_site_symmetry_2
F1 C7 2.954(3) no .
F2 C11 2.992(3) no .
O1 C4 2.952(3) no .
O1 C11 3.311(3) no .
O1 C12 2.858(3) no .
O2 C4 3.471(3) no .
O2 C5 3.594(3) no .
O2 C14 2.660(3) no .
C2 C5 3.056(3) no .
C4 C7 3.242(3) no .
C5 C8 3.256(3) no .
C7 C10 3.139(3) no .
C8 C11 3.130(3) no .
C11 C14 3.041(3) no .
C11 C15 3.249(3) no .
F1 C7 3.493(3) no 2_455
F1 C15 3.392(3) no 2_565
F2 C7 3.462(3) no 1_455
F2 C10 3.546(3) no 1_455
O2 C3 3.357(3) no 1_455
O2 C5 3.451(3) no 3_655
C3 O2 3.357(3) no 1_655
C5 O2 3.451(3) no 3_645
C7 F1 3.493(3) no 2_555
C7 F2 3.462(3) no 1_655
C10 F2 3.546(3) no 1_655
C15 F1 3.392(3) no 2_465
F1 H7A 3.0800 no .
F1 H7B 2.7940 no .
F1 H8A 2.5404 no .
F1 H8B 3.2022 no .
F1 H10A 2.5371 no .
F1 H10B 2.5364 no .
F2 H8A 2.5284 no .
F2 H8B 2.5643 no .
F2 H10A 2.5197 no .
F2 H10B 3.1989 no .
F2 H11A 3.2249 no .
F2 H11B 2.7814 no .
O1 H3A 3.2010 no .
O1 H3B 2.5804 no .
O1 H4A 2.6627 no .
O1 H5A 3.1814 no .
O1 H11A 2.7837 no .
O1 H12B 2.6273 no .
O1 H13 2.6658 no .
O2 H3A 2.5367 no .
O2 H3B 3.0413 no .
O2 H5A 3.1323 no .
O2 H5B 3.5845 no .
O2 H14A 2.6733 no .
O2 H14B 2.5788 no .
C2 H4A 2.7327 no .
C2 H4B 3.3716 no .
C2 H5A 2.7402 no .
C2 H5B 3.2871 no .
C2 H11A 3.4549 no .
C2 H14A 2.6699 no .
C2 H14B 2.5883 no .
C3 H5A 2.7624 no .
C3 H5B 2.6934 no .
C4 H6A 3.3872 no .
C4 H6B 2.6833 no .
C4 H7A 2.8669 no .
C5 H3A 2.7456 no .
C5 H3B 3.3898 no .
C5 H7A 2.6751 no .
C5 H7B 3.3945 no .
C5 H8B 2.8683 no .
C5 H11A 3.4023 no .
C6 H4A 2.7911 no .
C6 H4B 2.7236 no .
C6 H8A 2.8714 no .
C6 H8B 2.6225 no .
C7 H4A 2.9604 no .
C7 H4B 3.5364 no .
C7 H5A 2.6892 no .
C7 H5B 3.3986 no .
C7 H10B 2.8715 no .
C7 H11A 3.2367 no .
C8 H5A 2.8971 no .
C8 H6A 2.6507 no .
C8 H6B 3.3765 no .
C8 H10A 3.4128 no .
C8 H10B 2.8448 no .
C8 H11A 2.7382 no .
C8 H11B 3.5165 no .
C9 H7A 2.6239 no .
C9 H7B 2.8673 no .
C9 H11A 2.6872 no .
C9 H11B 2.8334 no .
C10 H7A 2.7035 no .
C10 H8A 3.4139 no .
C10 H8B 2.8295 no .
C10 H12A 2.6674 no .
C10 H12B 2.7093 no .
C11 H7A 3.2580 no .
C11 H8B 2.8436 no .
C11 H13 3.4241 no .
C11 H14B 2.8087 no .
C11 H15B 2.9445 no .
C11 H15C 3.5898 no .
C12 H10A 2.7776 no .
C12 H10B 2.6235 no .
C12 H14A 3.3986 no .
C12 H14B 2.8290 no .
C12 H15A 3.3915 no .
C12 H15B 2.7453 no .
C12 H15C 2.7465 no .
C13 H11A 2.8315 no .
C13 H11B 2.7925 no .
C14 H11A 2.7414 no .
C14 H11B 3.2540 no .
C14 H12A 3.3819 no .
C14 H12B 2.8299 no .
C14 H15A 2.6206 no .
C14 H15B 2.7004 no .
C14 H15C 3.3269 no .
C15 H11B 2.9381 no .
C15 H12A 2.6596 no .
C15 H12B 3.3760 no .
C15 H14A 2.6965 no .
C15 H14B 2.6323 no .
H3A H4A 2.8773 no .
H3A H4B 2.3842 no .
H3A H5A 3.0702 no .
H3A H5B 2.5181 no .
H3B H4A 2.3841 no .
H3B H4B 2.3574 no .
H3B H5B 3.5889 no .
H4A H5A 2.3511 no .
H4A H5B 2.8644 no .
H4A H6B 2.9717 no .
H4A H7A 2.3203 no .
H4A H10B 3.5255 no .
H4A H11A 3.1115 no .
H4A H12B 3.1642 no .
H4B H5A 2.8647 no .
H4B H5B 2.4054 no .
H4B H6A 3.5559 no .
H4B H6B 2.4671 no .
H4B H7A 3.2039 no .
H5A H6A 2.4434 no .
H5A H6B 2.8643 no .
H5A H7A 2.7691 no .
H5A H8A 3.5116 no .
H5A H8B 2.2623 no .
H5A H11A 2.6460 no .
H5A H14B 3.5272 no .
H5B H6A 2.2817 no .
H5B H6B 2.4436 no .
H5B H8B 3.5459 no .
H6A H7A 2.8681 no .
H6A H7B 2.4695 no .
H6A H8A 2.6381 no .
H6A H8B 2.6629 no .
H6B H7A 2.4717 no .
H6B H7B 2.2797 no .
H6B H8B 3.5730 no .
H7A H8A 2.8531 no .
H7A H8B 2.4837 no .
H7A H10B 2.2005 no .
H7A H11A 2.8632 no .
H7A H12B 3.5716 no .
H7B H8A 2.2869 no .
H7B H8B 2.8526 no .
H7B H10B 3.2580 no .
H8B H10B 3.2014 no .
H8B H11A 2.2366 no .
H8B H11B 3.1284 no .
H10A H11A 2.8674 no .
H10A H11B 2.3278 no .
H10A H12A 2.5559 no .
H10A H12B 3.1004 no .
H10B H11A 2.4462 no .
H10B H11B 2.8662 no .
H10B H12A 2.8011 no .
H10B H12B 2.4360 no .
H11A H12A 2.8672 no .
H11A H12B 2.3648 no .
H11A H14B 2.3845 no .
H11A H15B 3.3233 no .
H11B H12A 2.3972 no .
H11B H12B 2.8678 no .
H11B H14B 2.8278 no .
H11B H15B 2.3788 no .
H11B H15C 3.2767 no .
H12A H13 2.4123 no .
H12A H15A 3.5671 no .
H12A H15B 2.9076 no .
H12A H15C 2.4870 no .
H12B H13 2.2867 no .
H12B H14B 3.2692 no .
H12B H15C 3.5666 no .
H13 H14A 2.3198 no .
H13 H14B 2.8660 no .
H13 H15A 2.3682 no .
H13 H15B 2.8643 no .
H13 H15C 2.3500 no .
H14A H15A 2.4657 no .
H14A H15B 3.0492 no .
H14A H15C 3.5645 no .
H14B H15A 2.8354 no .
H14B H15B 2.4832 no .
H14B H15C 3.5539 no .
F1 H7B 2.5128 no 2_455
F1 H8A 2.8231 no 2_555
F1 H12A 3.5896 no 2_465
F1 H15B 3.3247 no 2_565
F1 H15C 2.6712 no 2_565
F2 H7A 2.7748 no 1_455
F2 H7B 3.2383 no 1_455
F2 H7B 3.3188 no 2_455
F2 H10B 2.6196 no 1_455
F2 H12A 2.6576 no 2_465
F2 H15C 3.2410 no 2_465
O1 H3A 3.0813 no 3_755
O1 H4B 3.2983 no 3_755
O1 H5B 3.2092 no 3_755
O1 H14B 3.3805 no 1_655
O2 H3B 2.4217 no 1_455
O2 H4B 2.9524 no 3_755
O2 H5A 3.5179 no 3_655
O2 H5B 2.7872 no 3_655
O2 H6A 2.9187 no 3_655
O2 H6B 3.1311 no 3_755
O2 H14A 3.0619 no 3_645
O2 H15A 2.7227 no 3_645
C2 H3B 3.3402 no 1_455
C2 H4B 3.1216 no 3_755
C2 H5B 3.1051 no 3_755
C2 H6B 3.2670 no 3_755
C2 H15A 3.4732 no 3_645
C3 H5B 3.1203 no 3_755
C3 H6A 3.5351 no 3_755
C3 H6B 3.3361 no 3_755
C3 H13 3.4776 no 3_745
C3 H14A 3.0888 no 3_745
C3 H14B 3.4917 no 1_655
C4 H5A 3.3419 no 1_655
C4 H8B 3.3432 no 1_655
C4 H14A 3.2918 no 3_745
C5 H3B 3.2157 no 3_745
C5 H4B 3.3187 no 1_455
C5 H14A 3.3826 no 3_645
C6 H3A 3.5541 no 3_745
C6 H3B 3.3094 no 3_745
C6 H13 3.2998 no 1_545
C6 H15A 3.5589 no 1_545
C7 H8A 3.5093 no 1_655
C7 H8B 3.4993 no 1_655
C8 H7A 3.3876 no 1_455
C8 H15C 3.5723 no 1_545
C9 H7B 3.4552 no 2_455
C9 H12A 3.4040 no 2_465
C10 H12A 3.3219 no 2_465
C12 H10A 3.2456 no 2_565
C12 H15B 3.1432 no 1_655
C13 H3A 3.3213 no 3_755
C13 H6A 3.2938 no 1_565
C13 H15B 3.3704 no 1_655
C14 H3A 3.1034 no 3_755
C14 H3B 3.4992 no 1_455
C14 H4B 3.3806 no 3_755
C14 H5B 3.2671 no 3_655
C15 H6A 3.0032 no 1_565
C15 H6B 3.5618 no 1_465
C15 H8A 3.5017 no 1_565
C15 H12B 3.4352 no 1_455
C15 H13 3.3603 no 1_455
H3A O1 3.0813 no 3_745
H3A C6 3.5541 no 3_755
H3A C13 3.3213 no 3_745
H3A C14 3.1034 no 3_745
H3A H5B 3.5002 no 3_755
H3A H6A 3.2663 no 3_755
H3A H6B 3.0338 no 3_755
H3A H13 2.6294 no 3_745
H3A H14A 3.3483 no 3_645
H3A H14A 2.6370 no 3_745
H3A H15A 2.8959 no 3_645
H3A H15B 3.5424 no 3_645
H3B O2 2.4217 no 1_655
H3B C2 3.3402 no 1_655
H3B C5 3.2157 no 3_755
H3B C6 3.3094 no 3_755
H3B C14 3.4992 no 1_655
H3B H5B 2.4131 no 3_755
H3B H6A 2.9935 no 3_755
H3B H6B 3.1583 no 3_755
H3B H13 3.4690 no 3_745
H3B H14A 3.5918 no 1_655
H3B H14A 2.9455 no 3_745
H3B H14B 2.7291 no 1_655
H4A H5A 3.3148 no 1_655
H4A H8B 2.8778 no 1_655
H4A H11A 3.1869 no 1_655
H4A H11B 3.4687 no 1_655
H4A H14B 3.2279 no 1_655
H4B O1 3.2983 no 3_745
H4B O2 2.9524 no 3_745
H4B C2 3.1216 no 3_745
H4B C5 3.3187 no 1_655
H4B C14 3.3806 no 3_745
H4B H5A 2.5613 no 1_655
H4B H5B 3.2561 no 1_655
H4B H8B 2.9062 no 1_655
H4B H14A 2.6421 no 3_745
H5A O2 3.5179 no 3_645
H5A C4 3.3419 no 1_455
H5A H4A 3.3148 no 1_455
H5A H4B 2.5613 no 1_455
H5A H14A 3.1878 no 3_645
H5B O1 3.2092 no 3_745
H5B O2 2.7872 no 3_645
H5B C2 3.1051 no 3_745
H5B C3 3.1203 no 3_745
H5B C14 3.2671 no 3_645
H5B H3A 3.5002 no 3_745
H5B H3B 2.4131 no 3_745
H5B H4B 3.2561 no 1_455
H5B H14A 2.6782 no 3_645
H5B H14B 2.9825 no 3_645
H6A O2 2.9187 no 3_645
H6A C3 3.5351 no 3_745
H6A C13 3.2938 no 1_545
H6A C15 3.0032 no 1_545
H6A H3A 3.2663 no 3_745
H6A H3B 2.9935 no 3_745
H6A H13 2.6572 no 1_545
H6A H15A 2.5757 no 1_545
H6A H15C 2.8402 no 1_545
H6B O2 3.1311 no 3_745
H6B C2 3.2670 no 3_745
H6B C3 3.3361 no 3_745
H6B C15 3.5618 no 1_645
H6B H3A 3.0338 no 3_745
H6B H3B 3.1583 no 3_745
H6B H8A 3.3380 no 1_655
H6B H8B 3.2598 no 1_655
H6B H13 3.0604 no 1_545
H6B H15A 2.8598 no 1_645
H6B H15C 3.5890 no 1_645
H7A F2 2.7748 no 1_655
H7A C8 3.3876 no 1_655
H7A H8A 3.2145 no 1_655
H7A H8B 2.8796 no 1_655
H7B F1 2.5128 no 2_555
H7B F2 3.2383 no 1_655
H7B F2 3.3188 no 2_555
H7B C9 3.4552 no 2_555
H7B H8A 3.0285 no 1_655
H7B H8A 3.4884 no 2_555
H7B H8B 3.4655 no 1_655
H7B H15C 3.5036 no 1_545
H8A F1 2.8231 no 2_455
H8A C7 3.5093 no 1_455
H8A C15 3.5017 no 1_545
H8A H6B 3.3380 no 1_455
H8A H7A 3.2145 no 1_455
H8A H7B 3.0285 no 1_455
H8A H7B 3.4884 no 2_455
H8A H15A 3.4066 no 1_545
H8A H15C 2.7341 no 1_545
H8B C4 3.3432 no 1_455
H8B C7 3.4993 no 1_455
H8B H4A 2.8778 no 1_455
H8B H4B 2.9062 no 1_455
H8B H6B 3.2598 no 1_455
H8B H7A 2.8796 no 1_455
H8B H7B 3.4655 no 1_455
H10A C12 3.2456 no 2_465
H10A H10A 3.4625 no 2_465
H10A H10A 3.4625 no 2_565
H10A H10B 3.4009 no 2_465
H10A H11B 2.9069 no 2_565
H10A H12A 2.5866 no 2_465
H10A H12A 3.5671 no 2_565
H10A H12B 2.9907 no 2_465
H10A H15B 3.0670 no 2_565
H10A H15C 3.2979 no 2_565
H10B F2 2.6196 no 1_655
H10B H10A 3.4009 no 2_565
H10B H11B 3.2832 no 1_655
H10B H12A 3.3096 no 2_565
H10B H15C 3.4386 no 2_565
H11A H4A 3.1869 no 1_455
H11B H4A 3.4687 no 1_455
H11B H10A 2.9069 no 2_465
H11B H10B 3.2832 no 1_455
H11B H12A 3.5003 no 2_465
H11B H12B 2.7169 no 1_455
H12A F1 3.5896 no 2_565
H12A F2 2.6576 no 2_565
H12A C9 3.4040 no 2_565
H12A C10 3.3219 no 2_565
H12A H10A 3.5671 no 2_465
H12A H10A 2.5866 no 2_565
H12A H10B 3.3096 no 2_465
H12A H11B 3.5003 no 2_565
H12A H15B 3.2358 no 1_655
H12B C15 3.4352 no 1_655
H12B H10A 2.9907 no 2_565
H12B H11B 2.7169 no 1_655
H12B H14B 3.5813 no 1_655
H12B H15B 2.4569 no 1_655
H13 C3 3.4776 no 3_755
H13 C6 3.2998 no 1_565
H13 C15 3.3603 no 1_655
H13 H3A 2.6294 no 3_755
H13 H3B 3.4690 no 3_755
H13 H6A 2.6572 no 1_565
H13 H6B 3.0604 no 1_565
H13 H15A 3.1622 no 1_655
H13 H15B 2.7148 no 1_655
H14A O2 3.0619 no 3_655
H14A C3 3.0888 no 3_755
H14A C4 3.2918 no 3_755
H14A C5 3.3826 no 3_655
H14A H3A 3.3483 no 3_655
H14A H3A 2.6370 no 3_755
H14A H3B 3.5918 no 1_455
H14A H3B 2.9455 no 3_755
H14A H4B 2.6421 no 3_755
H14A H5A 3.1878 no 3_655
H14A H5B 2.6782 no 3_655
H14B O1 3.3805 no 1_455
H14B C3 3.4917 no 1_455
H14B H3B 2.7291 no 1_455
H14B H4A 3.2279 no 1_455
H14B H5B 2.9825 no 3_655
H14B H12B 3.5813 no 1_455
H15A O2 2.7227 no 3_655
H15A C2 3.4732 no 3_655
H15A C6 3.5589 no 1_565
H15A H3A 2.8959 no 3_655
H15A H6A 2.5757 no 1_565
H15A H6B 2.8598 no 1_465
H15A H8A 3.4066 no 1_565
H15A H13 3.1622 no 1_455
H15B F1 3.3247 no 2_465
H15B C12 3.1432 no 1_455
H15B C13 3.3704 no 1_455
H15B H3A 3.5424 no 3_655
H15B H10A 3.0670 no 2_465
H15B H12A 3.2358 no 1_455
H15B H12B 2.4569 no 1_455
H15B H13 2.7148 no 1_455
H15C F1 2.6712 no 2_465
H15C F2 3.2410 no 2_565
H15C C8 3.5723 no 1_565
H15C H6A 2.8402 no 1_565
H15C H6B 3.5890 no 1_465
H15C H7B 3.5036 no 1_565
H15C H8A 2.7341 no 1_565
H15C H10A 3.2979 no 2_465
H15C H10B 3.4386 no 2_465

loop_
_geom_torsion_atom_site_label_1
_geom_torsion_atom_site_label_2
_geom_torsion_atom_site_label_3
_geom_torsion_atom_site_label_4
_geom_torsion
_geom_torsion_publ_flag
C2 O1 C14 C13 -173.73(15) no
C14 O1 C2 O2 -5.2(3) no
C14 O1 C2 C3 173.67(15) no
O1 C2 C3 C4 -62.8(2) no
O2 C2 C3 C4 116.0(2) no
C2 C3 C4 C5 -61.2(2) no
C3 C4 C5 C6 -175.25(16) no
C4 C5 C6 C7 -73.3(2) no
C5 C6 C7 C8 -76.3(3) no
C6 C7 C8 C9 162.48(17) no
C7 C8 C9 F1 64.7(2) no
C7 C8 C9 F2 177.52(17) no
C7 C8 C9 C10 -58.6(3) no
F1 C9 C10 C11 -179.95(16) no
F2 C9 C10 C11 67.4(2) no
C8 C9 C10 C11 -56.3(3) no
C9 C10 C11 C12 169.50(17) no
C10 C11 C12 C13 177.17(17) no
C11 C12 C13 C14 50.0(3) no
C11 C12 C13 C15 -72.7(2) no
C12 C13 C14 O1 51.0(2) no
C15 C13 C14 O1 175.78(16) no
